data_2201462
loop_
_publ_author_name
'Palusiak, Marcin'
'Ma\/lecka, Magdalena'
'Grabowski, S\/lawomir J.'
'Epsztajn, Jan'
'Bieniek, Adam'
'Kowalska, Justyna A.'

_publ_section_title
;
 Methyl [5-methoxy-4-(3-methoxyphenyl)isochroman-3-yl]acetate
;
_journal_issue 11
_journal_name_full 'Acta Crystallographica Section E'
_journal_page_first o1188
_journal_page_last o1189
_journal_paper_doi 10.1107/S1600536802017919
_journal_volume 58
_journal_year 2002
_chemical_formula_iupac 'C20 H22 O5'
_chemical_formula_moiety 'C20 H22 O5'
_chemical_formula_sum 'C20 H22 O5'
_chemical_formula_weight 342.38
_chemical_name_systematic
;
Methyl [5-methoxy-4-(3-methoxyphenyl)isochroman-3-yl]acetate
;
_space_group_IT_number 2
_symmetry_cell_setting triclinic
_symmetry_space_group_name_Hall '-P 1'
_symmetry_space_group_name_H-M 'P -1'
_atom_sites_solution_hydrogens geom
_atom_sites_solution_primary direct
_atom_sites_solution_secondary difmap
_audit_creation_method SHELXL-97
_cell_angle_alpha 68.918(7)
_cell_angle_beta 71.859(8)
_cell_angle_gamma 70.345(9)
_cell_formula_units_Z 2
_cell_length_a 8.0570(10)
_cell_length_b 11.145(2)
_cell_length_c 11.4080(10)
_cell_measurement_reflns_used 25
_cell_measurement_temperature 295(2)
_cell_measurement_theta_max 28.385
_cell_measurement_theta_min 22.925
_cell_volume 878.8(2)
_computing_cell_refinement
;
MSC/AFC Diffractometer Control Software
;
_computing_data_collection
;
MSC/AFC Diffractometer Control Software
(Molecular Structure Corporation, 1989a)
;
_computing_data_reduction
;
TEXSAN (Molecular  Structure Corporation, 1989b)'
;
_computing_molecular_graphics
;
PLATON (Spek, 1998)
;
_computing_publication_material 'PARST97 (Nardelli, 1996)'
_computing_structure_refinement 'SHELXL97 (Sheldrick, 1997)'
_computing_structure_solution 'SHELXS86 (Sheldrick, 1990)'
_diffrn_ambient_temperature 295(2)
_diffrn_measured_fraction_theta_full 0.953
_diffrn_measured_fraction_theta_max 0.953
_diffrn_measurement_device_type 'Rigaku AFC-5S'
_diffrn_measurement_method \w
_diffrn_radiation_monochromator graphite
_diffrn_radiation_source 'fine-focus sealed tube'
_diffrn_radiation_type CuK\a
_diffrn_radiation_wavelength 1.54178
_diffrn_reflns_av_R_equivalents 0.0821
_diffrn_reflns_av_sigmaI/netI 0.0870
_diffrn_reflns_limit_h_max 9
_diffrn_reflns_limit_h_min -9
_diffrn_reflns_limit_k_max 11
_diffrn_reflns_limit_k_min -13
_diffrn_reflns_limit_l_max 13
_diffrn_reflns_limit_l_min -14
_diffrn_reflns_number 3500
_diffrn_reflns_theta_full 72.49
_diffrn_reflns_theta_max 72.49
_diffrn_reflns_theta_min 4.25
_diffrn_standards_decay_% <2
_diffrn_standards_interval_count 150
_diffrn_standards_number 3
_exptl_absorpt_coefficient_mu 0.758
_exptl_absorpt_correction_T_max 0.8947
_exptl_absorpt_correction_T_min 0.7934
_exptl_absorpt_correction_type '\y scan'
_exptl_absorpt_process_details '(North et al., 1968)'
_exptl_crystal_colour colourless
_exptl_crystal_density_diffrn 1.294
_exptl_crystal_density_meas ?
_exptl_crystal_density_method 'not measured'
_exptl_crystal_description 'cut block'
_exptl_crystal_F_000 364
_exptl_crystal_size_max 0.32
_exptl_crystal_size_mid 0.25
_exptl_crystal_size_min 0.15
_refine_diff_density_max 0.200
_refine_diff_density_min -0.301
_refine_ls_extinction_coef 0.0128(15)
_refine_ls_extinction_expression Fc^*^=kFc[1+0.001xFc^2^\l^3^/sin(2\q)]^-1/4^
_refine_ls_extinction_method SHELXL97
_refine_ls_goodness_of_fit_ref 0.871
_refine_ls_hydrogen_treatment mixed
_refine_ls_matrix_type full
_refine_ls_number_parameters 242
_refine_ls_number_reflns 3319
_refine_ls_number_restraints 0
_refine_ls_restrained_S_all 0.871
_refine_ls_R_factor_all 0.1062
_refine_ls_R_factor_gt 0.0547
_refine_ls_shift/su_max <0.001
_refine_ls_shift/su_mean 0.000
_refine_ls_structure_factor_coef Fsqd
_refine_ls_weighting_details
;
w = 1/[\s^2^(Fo^2^)+(0.0865P)^2^] where P = (Fo^2^+2Fc^2^)/3'
;
_refine_ls_weighting_scheme calc
_refine_ls_wR_factor_gt 0.1455
_refine_ls_wR_factor_ref 0.1570
_reflns_number_gt 1732
_reflns_number_total 3319
_reflns_threshold_expression I>2\s(I)
_cod_data_source_file cv6150.cif
_cod_data_source_block I
_cod_depositor_comments
;
The following automatic conversions were performed:
'_symmetry_cell_setting' value 'Triclinic' changed to 'triclinic'
according to '/home/saulius/struct/CIF-dictionaries/cif_core.dic'
dictionary named 'cif_core.dic' version 2.4.1 from 2010-06-29.

Automatic conversion script
Id: cif_fix_enum 1527 2010-12-29 10:47:43Z saulius 

The following automatic conversions were performed:

'_symmetry_cell_setting' value 'Triclinic' changed to 'triclinic'
according to /home/saulius/struct/CIF-dictionaries/cif_core.dic
dictionary named 'cif_core.dic' version 2.4.1 from 2010-06-29.

Automatic conversion script
Id: cif_fix_values 1715 2011-07-08 13:25:40Z adriana 

The following automatic conversions were performed:

'_exptl_crystal_density_meas' value 'not measured' was changed to '?'
- the value is perceived as not measured.

Automatic conversion script
Id: cif_fix_values 3008 2015-01-20 13:52:24Z robertas 
;
_cod_database_code 2201462
_cod_database_fobs_code 2201462

loop_
_symmetry_equiv_pos_as_xyz
'x, y, z'
'-x, -y, -z'

loop_
_atom_site_label
_atom_site_fract_x
_atom_site_fract_y
_atom_site_fract_z
_atom_site_U_iso_or_equiv
_atom_site_adp_type
_atom_site_calc_flag
_atom_site_refinement_flags
_atom_site_occupancy
_atom_site_disorder_assembly
_atom_site_disorder_group
_atom_site_type_symbol
O2 0.8727(3) 0.38598(17) 0.00825(17) 0.0591(6) Uani d . 1 . . O
O5 0.7461(3) 0.01085(17) 0.36544(18) 0.0663(6) Uani d . 1 . . O
O310 0.7510(3) 0.44030(19) -0.25979(18) 0.0672(6) Uani d . 1 . . O
O43 0.3914(3) -0.12455(18) 0.18987(19) 0.0647(6) Uani d . 1 . . O
C41 0.5671(3) 0.1590(2) 0.1476(2) 0.0424(6) Uani d . 1 . . C
C44 0.2419(4) 0.0965(3) 0.1828(3) 0.0593(8) Uani d . 1 . . C
O311 1.0473(3) 0.3538(2) -0.3083(2) 0.0918(8) Uani d . 1 . . O
C4 0.7408(4) 0.1939(2) 0.1305(2) 0.0445(6) Uani d . 1 . . C
H4 0.8398 0.1145 0.1239 0.053 Uiso calc R 1 . . H
C9 0.7545(3) 0.3561(2) 0.2356(3) 0.0474(7) Uani d . 1 . . C
C43 0.4053(4) 0.0006(3) 0.1751(2) 0.0499(7) Uani d . 1 . . C
C3 0.7741(4) 0.3046(2) 0.0034(2) 0.0473(7) Uani d . 1 . . C
H3 0.6566 0.3611 -0.0145 0.057 Uiso calc R 1 . . H
C10 0.7423(3) 0.2301(2) 0.2452(2) 0.0455(6) Uani d . 1 . . C
C1 0.7777(4) 0.4535(2) 0.1038(2) 0.0540(7) Uani d . 1 . . C
H11 0.6602 0.5061 0.0863 0.065 Uiso calc R 1 . . H
H12 0.8439 0.5133 0.1007 0.065 Uiso calc R 1 . . H
C46 0.4031(4) 0.2541(3) 0.1577(2) 0.0514(7) Uani d . 1 . . C
H46 0.4007 0.3397 0.1529 0.062 Uiso calc R 1 . . H
C30 0.8760(4) 0.2479(2) -0.1078(2) 0.0557(7) Uani d . 1 . . C
H31 0.9931 0.1924 -0.0914 0.067 Uiso calc R 1 . . H
H32 0.8108 0.1915 -0.1130 0.067 Uiso calc R 1 . . H
C42 0.5652(4) 0.0316(2) 0.1561(2) 0.0484(7) Uani d . 1 . . C
H42 0.6733 -0.0334 0.1489 0.058 Uiso calc R 1 . . H
C31 0.9035(4) 0.3513(3) -0.2350(3) 0.0585(8) Uani d . 1 . . C
C45 0.2445(4) 0.2229(3) 0.1746(3) 0.0604(8) Uani d . 1 . . C
H45 0.1364 0.2881 0.1807 0.072 Uiso calc R 1 . . H
C310 0.7651(5) 0.5457(3) -0.3797(3) 0.0773(10) Uani d . 1 . . C
H311 0.8276 0.5077 -0.4497 0.116 Uiso calc R 1 . . H
H312 0.8306 0.6020 -0.3766 0.116 Uiso calc R 1 . . H
H313 0.6463 0.5973 -0.3920 0.116 Uiso calc R 1 . . H
C5 0.7423(4) 0.1339(3) 0.3666(3) 0.0544(7) Uani d . 1 . . C
C430 0.5535(4) -0.2287(3) 0.1891(3) 0.0785(10) Uani d . 1 . . C
H431 0.6090 -0.2365 0.2556 0.118 Uiso calc R 1 . . H
H432 0.6349 -0.2088 0.1071 0.118 Uiso calc R 1 . . H
H433 0.5257 -0.3110 0.2041 0.118 Uiso calc R 1 . . H
C8 0.7496(4) 0.3877(3) 0.3435(3) 0.0620(8) Uani d . 1 . . C
C6 0.7341(5) 0.1662(3) 0.4733(3) 0.0706(9) Uani d . 1 . . C
C50 0.7511(5) -0.0938(3) 0.4825(3) 0.0832(11) Uani d . 1 . . C
H51 0.6492 -0.0690 0.5479 0.125 Uiso calc R 1 . . H
H52 0.8605 -0.1097 0.5089 0.125 Uiso calc R 1 . . H
H53 0.7470 -0.1731 0.4695 0.125 Uiso calc R 1 . . H
C7 0.7386(5) 0.2939(3) 0.4617(3) 0.0739(10) Uani d . 1 . . C
H7 0.7341 0.3158 0.5341 0.089 Uiso calc R 1 . . H
H8 0.771(4) 0.468(3) 0.340(3) 0.078(10) Uiso d . 1 . . H
H44 0.129(4) 0.072(3) 0.202(3) 0.081(10) Uiso d . 1 . . H
H6 0.736(4) 0.103(3) 0.551(3) 0.083(10) Uiso d . 1 . . H

loop_
_atom_site_aniso_label
_atom_site_aniso_U_11
_atom_site_aniso_U_22
_atom_site_aniso_U_33
_atom_site_aniso_U_12
_atom_site_aniso_U_13
_atom_site_aniso_U_23
O2 0.0768(14) 0.0513(11) 0.0502(11) -0.0308(10) -0.0038(10) -0.0104(9)
O5 0.0978(17) 0.0461(11) 0.0527(12) -0.0296(11) -0.0254(11) 0.0068(9)
O310 0.0727(15) 0.0605(12) 0.0496(12) -0.0191(11) -0.0051(10) 0.0009(9)
O43 0.0726(15) 0.0550(12) 0.0774(14) -0.0292(11) -0.0154(11) -0.0199(10)
C41 0.0502(17) 0.0396(13) 0.0376(13) -0.0151(12) -0.0095(11) -0.0078(11)
C44 0.055(2) 0.0631(19) 0.0609(19) -0.0222(16) -0.0135(15) -0.0115(14)
O311 0.0801(17) 0.0972(18) 0.0654(15) -0.0249(14) 0.0092(12) -0.0048(13)
C4 0.0492(16) 0.0368(13) 0.0420(14) -0.0129(11) -0.0054(11) -0.0069(11)
C9 0.0454(16) 0.0468(15) 0.0512(16) -0.0154(12) -0.0087(12) -0.0133(12)
C43 0.0582(19) 0.0501(16) 0.0479(15) -0.0252(14) -0.0103(13) -0.0119(12)
C3 0.0579(18) 0.0446(14) 0.0388(14) -0.0206(13) -0.0094(12) -0.0050(11)
C10 0.0487(17) 0.0426(14) 0.0411(14) -0.0129(12) -0.0097(12) -0.0061(11)
C1 0.068(2) 0.0431(15) 0.0502(16) -0.0181(13) -0.0088(14) -0.0120(13)
C46 0.0548(19) 0.0439(15) 0.0502(16) -0.0129(13) -0.0095(13) -0.0084(12)
C30 0.0638(19) 0.0501(16) 0.0467(16) -0.0200(14) -0.0044(13) -0.0078(13)
C42 0.0536(17) 0.0423(14) 0.0473(15) -0.0127(12) -0.0082(12) -0.0123(12)
C31 0.069(2) 0.0569(17) 0.0448(16) -0.0212(16) -0.0022(15) -0.0130(14)
C45 0.0537(19) 0.0565(18) 0.0597(19) -0.0079(14) -0.0108(14) -0.0107(14)
C310 0.100(3) 0.066(2) 0.0468(18) -0.0256(18) -0.0106(17) 0.0049(15)
C5 0.068(2) 0.0482(16) 0.0478(16) -0.0241(14) -0.0146(14) -0.0045(13)
C430 0.083(3) 0.0528(18) 0.101(3) -0.0215(18) -0.010(2) -0.0279(18)
C8 0.077(2) 0.0609(19) 0.0562(19) -0.0293(17) -0.0078(16) -0.0206(16)
C6 0.096(3) 0.072(2) 0.0439(17) -0.0342(19) -0.0171(17) -0.0028(16)
C50 0.118(3) 0.0564(19) 0.066(2) -0.029(2) -0.039(2) 0.0155(16)
C7 0.100(3) 0.080(2) 0.056(2) -0.035(2) -0.0169(18) -0.0237(17)

loop_
_atom_type_symbol
_atom_type_description
_atom_type_scat_dispersion_real
_atom_type_scat_dispersion_imag
_atom_type_scat_source
C C 0.0181 0.0091 'International Tables Vol C Tables 4.2.6.8 and 6.1.1.4'
H H 0.0000 0.0000 'International Tables Vol C Tables 4.2.6.8 and 6.1.1.4'
O O 0.0492 0.0322 'International Tables Vol C Tables 4.2.6.8 and 6.1.1.4'

loop_
_geom_angle_atom_site_label_1
_geom_angle_atom_site_label_2
_geom_angle_atom_site_label_3
_geom_angle
_geom_angle_publ_flag
C3 O2 C1 111.2(2) yes
C5 O5 C50 118.0(2) yes
C31 O310 C310 116.9(2) yes
C43 O43 C430 117.3(2) yes
C46 C41 C42 118.0(2) no
C46 C41 C4 120.4(2) no
C42 C41 C4 121.6(2) no
C45 C44 C43 117.9(3) no
C45 C44 H44 121.9(18) no
C43 C44 H44 119.8(18) no
C10 C4 C41 111.5(2) no
C10 C4 C3 112.2(2) no
C41 C4 C3 110.4(2) no
C10 C4 H4 107.5 no
C41 C4 H4 107.5 no
C3 C4 H4 107.5 no
C8 C9 C10 120.9(2) no
C8 C9 C1 121.5(2) no
C10 C9 C1 117.6(2) no
C42 C43 O43 124.4(3) yes
C42 C43 C44 120.9(3) no
O43 C43 C44 114.7(2) no
O2 C3 C30 107.4(2) yes
O2 C3 C4 113.1(2) yes
C30 C3 C4 111.5(2) no
O2 C3 H3 108.2 no
C30 C3 H3 108.2 no
C4 C3 H3 108.2 no
C9 C10 C5 117.2(2) no
C9 C10 C4 122.3(2) no
C5 C10 C4 120.4(2) no
O2 C1 C9 110.7(2) no
O2 C1 H11 109.5 no
C9 C1 H11 109.5 no
O2 C1 H12 109.5 no
C9 C1 H12 109.5 no
H11 C1 H12 108.1 no
C45 C46 C41 120.7(3) no
C45 C46 H46 119.6 no
C41 C46 H46 119.6 no
C31 C30 C3 113.8(2) no
C31 C30 H31 108.8 no
C3 C30 H31 108.8 no
C31 C30 H32 108.8 no
C3 C30 H32 108.8 no
H31 C30 H32 107.7 no
C43 C42 C41 120.9(3) no
C43 C42 H42 119.5 no
C41 C42 H42 119.5 no
O311 C31 O310 122.9(3) yes
O311 C31 C30 124.1(3) yes
O310 C31 C30 113.0(3) yes
C46 C45 C44 121.5(3) no
C46 C45 H45 119.2 no
C44 C45 H45 119.2 no
O310 C310 H311 109.5 no
O310 C310 H312 109.5 no
H311 C310 H312 109.5 no
O310 C310 H313 109.5 no
H311 C310 H313 109.5 no
H312 C310 H313 109.5 no
C6 C5 O5 124.9(2) no
C6 C5 C10 121.4(3) no
O5 C5 C10 113.7(2) no
O43 C430 H431 109.5 no
O43 C430 H432 109.5 no
H431 C430 H432 109.5 no
O43 C430 H433 109.5 no
H431 C430 H433 109.5 no
H432 C430 H433 109.5 no
C7 C8 C9 120.1(3) no
C7 C8 H8 115.5(18) no
C9 C8 H8 123.8(18) no
C5 C6 C7 119.7(3) no
C5 C6 H6 120.7(19) no
C7 C6 H6 119.3(19) no
O5 C50 H51 109.5 no
O5 C50 H52 109.5 no
H51 C50 H52 109.5 no
O5 C50 H53 109.5 no
H51 C50 H53 109.5 no
H52 C50 H53 109.5 no
C8 C7 C6 120.3(3) no
C8 C7 H7 119.8 no
C6 C7 H7 119.8 no

loop_
_geom_bond_atom_site_label_1
_geom_bond_atom_site_label_2
_geom_bond_site_symmetry_2
_geom_bond_distance
_geom_bond_publ_flag
O2 C3 . 1.416(3) yes
O2 C1 . 1.422(3) yes
O5 C5 . 1.366(3) yes
O5 C50 . 1.423(3) yes
O310 C31 . 1.329(3) yes
O310 C310 . 1.449(3) yes
O43 C43 . 1.382(3) yes
O43 C430 . 1.426(3) yes
C41 C46 . 1.390(3) no
C41 C42 . 1.393(3) no
C41 C4 . 1.513(3) no
C44 C45 . 1.384(4) no
C44 C43 . 1.390(4) no
C44 H44 . 0.97(3) no
O311 C31 . 1.202(3) yes
C4 C10 . 1.506(3) no
C4 C3 . 1.546(3) no
C4 H4 . 0.9800 no
C9 C8 . 1.383(4) no
C9 C10 . 1.403(3) no
C9 C1 . 1.504(3) no
C43 C42 . 1.378(4) no
C3 C30 . 1.504(3) no
C3 H3 . 0.9800 no
C10 C5 . 1.414(3) no
C1 H11 . 0.9700 no
C1 H12 . 0.9700 no
C46 C45 . 1.374(4) no
C46 H46 . 0.9300 no
C30 C31 . 1.500(4) no
C30 H31 . 0.9700 no
C30 H32 . 0.9700 no
C42 H42 . 0.9300 no
C45 H45 . 0.9300 no
C310 H311 . 0.9600 no
C310 H312 . 0.9600 no
C310 H313 . 0.9600 no
C5 C6 . 1.366(4) no
C430 H431 . 0.9600 no
C430 H432 . 0.9600 no
C430 H433 . 0.9600 no
C8 C7 . 1.376(4) no
C8 H8 . 0.95(3) no
C6 C7 . 1.393(4) no
C6 H6 . 0.92(3) no
C50 H51 . 0.9600 no
C50 H52 . 0.9600 no
C50 H53 . 0.9600 no
C7 H7 . 0.9300 no

loop_
_geom_torsion_atom_site_label_1
_geom_torsion_atom_site_label_2
_geom_torsion_atom_site_label_3
_geom_torsion_atom_site_label_4
_geom_torsion
_geom_torsion_publ_flag
C46 C41 C4 C10 63.5(3) no
C42 C41 C4 C10 -115.3(3) no
C46 C41 C4 C3 -62.0(3) no
C42 C41 C4 C3 119.2(2) no
C430 O43 C43 C42 2.0(4) no
C430 O43 C43 C44 -177.1(3) no
C45 C44 C43 C42 -1.9(4) no
C45 C44 C43 O43 177.2(2) no
C1 O2 C3 C30 174.8(2) no
C1 O2 C3 C4 -61.7(3) no
C10 C4 C3 O2 25.7(3) no
C41 C4 C3 O2 150.7(2) no
C10 C4 C3 C30 146.9(2) yes
C41 C4 C3 C30 -88.1(3) yes
C8 C9 C10 C5 -5.8(4) no
C1 C9 C10 C5 172.6(2) no
C8 C9 C10 C4 177.9(2) no
C1 C9 C10 C4 -3.7(4) no
C41 C4 C10 C9 -118.4(3) yes
C3 C4 C10 C9 6.0(3) no
C41 C4 C10 C5 65.4(3) no
C3 C4 C10 C5 -170.2(2) no
C3 O2 C1 C9 63.3(3) no
C8 C9 C1 O2 148.5(3) no
C10 C9 C1 O2 -30.0(3) no
C42 C41 C46 C45 -0.4(4) no
C4 C41 C46 C45 -179.3(2) no
O2 C3 C30 C31 -58.6(3) no
C4 C3 C30 C31 176.9(2) no
O43 C43 C42 C41 -177.2(2) no
C44 C43 C42 C41 1.8(4) no
C46 C41 C42 C43 -0.6(4) no
C4 C41 C42 C43 178.2(2) no
C310 O310 C31 O311 -1.9(4) no
C310 O310 C31 C30 178.8(2) no
C3 C30 C31 O311 128.5(3) no
C3 C30 C31 O310 -52.2(4) no
C41 C46 C45 C44 0.3(4) no
C43 C44 C45 C46 0.8(4) no
C50 O5 C5 C6 -3.3(4) no
C50 O5 C5 C10 178.4(3) no
C9 C10 C5 C6 7.1(4) no
C4 C10 C5 C6 -176.5(3) no
C9 C10 C5 O5 -174.6(2) no
C4 C10 C5 O5 1.8(4) no
C10 C9 C8 C7 2.1(5) no
C1 C9 C8 C7 -176.2(3) no
O5 C5 C6 C7 177.3(3) no
C10 C5 C6 C7 -4.6(5) no
C9 C8 C7 C6 0.6(5) no
C5 C6 C7 C8 0.6(5) no
